data_7235919
loop_
_publ_author_name
'Brahmachari, Goutam'
'Banerjee, Bubun'

_publ_section_title
;
 Ceric ammonium nitrate (CAN): an efficient and eco-friendly catalyst for
 the one-pot synthesis of alkyl/aryl/heteroaryl-substituted
 bis(6-aminouracil-5-yl)methanes at room temperature
;
_journal_issue 49
_journal_name_full 'RSC Advances'
_journal_page_first 39263
_journal_paper_doi 10.1039/C5RA04723D
_journal_volume 5
_journal_year 2015
_chemical_formula_moiety ' C17 H20 N6 O5'
_chemical_formula_sum 'C18 H24 N6 O4'
_chemical_formula_weight 388.43
_chemical_name_systematic
;
5,5'-(furan-2-ylmethylene)bis(6-amino-1,3-dimethylpyrimidine-2,4(1H,3H)-dione)
 
;
_space_group_IT_number 14
_space_group_name_Hall '-P 2ybc'
_space_group_name_H-M_alt 'P 1 21/c 1'
_symmetry_cell_setting monoclinic
_symmetry_space_group_name_H-M 'P 1 21/c 1'
_atom_sites_solution_hydrogens geom
_atom_sites_solution_primary direct
_atom_sites_solution_secondary difmap
_audit_creation_method SHELXL-97
_audit_update_record
;
2013-10-28 deposited with the CCDC.
2015-04-23 downloaded from the CCDC.
;
_cell_angle_alpha 90.00
_cell_angle_beta 102.943(7)
_cell_angle_gamma 90.00
_cell_formula_units_Z 4
_cell_length_a 11.3123(8)
_cell_length_b 14.8291(10)
_cell_length_c 10.8777(8)
_cell_measurement_reflns_used 1896
_cell_measurement_temperature 293(2)
_cell_measurement_theta_max 28.1330
_cell_measurement_theta_min 3.9970
_cell_volume 1778.4(2)
_computing_structure_refinement 'SHELXL-97 (Sheldrick, 1997)'
_diffrn_ambient_temperature 293(2)
_diffrn_measured_fraction_theta_full 0.995
_diffrn_measured_fraction_theta_max 0.995
_diffrn_radiation_monochromator graphite
_diffrn_radiation_source 'fine-focus sealed tube'
_diffrn_radiation_type MoK\a
_diffrn_radiation_wavelength 0.71073
_diffrn_reflns_av_R_equivalents 0.0329
_diffrn_reflns_av_sigmaI/netI 0.0654
_diffrn_reflns_limit_h_max 13
_diffrn_reflns_limit_h_min -12
_diffrn_reflns_limit_k_max 17
_diffrn_reflns_limit_k_min -14
_diffrn_reflns_limit_l_max 12
_diffrn_reflns_limit_l_min -7
_diffrn_reflns_number 6278
_diffrn_reflns_theta_full 25.00
_diffrn_reflns_theta_max 25.00
_diffrn_reflns_theta_min 3.62
_exptl_absorpt_coefficient_mu 0.106
_exptl_absorpt_correction_T_max 1.00000
_exptl_absorpt_correction_T_min 0.89154
_exptl_absorpt_correction_type multi-scan
_exptl_crystal_density_diffrn 1.451
_exptl_crystal_density_method 'not measured'
_exptl_crystal_F_000 824
_exptl_crystal_size_max 0.30
_exptl_crystal_size_mid 0.20
_exptl_crystal_size_min 0.20
_refine_diff_density_max 0.216
_refine_diff_density_min -0.232
_refine_diff_density_rms 0.046
_refine_ls_extinction_coef 0.0060(16)
_refine_ls_extinction_expression Fc^*^=kFc[1+0.001xFc^2^\l^3^/sin(2\q)]^-1/4^
_refine_ls_extinction_method SHELXL
_refine_ls_goodness_of_fit_ref 1.068
_refine_ls_hydrogen_treatment mixed
_refine_ls_matrix_type full
_refine_ls_number_parameters 257
_refine_ls_number_reflns 3121
_refine_ls_number_restraints 0
_refine_ls_restrained_S_all 1.068
_refine_ls_R_factor_all 0.0823
_refine_ls_R_factor_gt 0.0520
_refine_ls_shift/su_max 0.003
_refine_ls_shift/su_mean 0.000
_refine_ls_structure_factor_coef Fsqd
_refine_ls_weighting_details 'calc w=1/[\s^2^(Fo^2^)+(0.0606P)^2^+0.0054P] where P=(Fo^2^+2Fc^2^)/3'
_refine_ls_weighting_scheme calc
_refine_ls_wR_factor_gt 0.1292
_refine_ls_wR_factor_ref 0.1497
_reflns_number_gt 2109
_reflns_number_total 3121
_reflns_threshold_expression >2sigma(I)
_cod_data_source_file c5ra04723d1.cif
_cod_data_source_block 1
_cod_depositor_comments
;
The following automatic conversions were performed:

data item '_symmetry_cell_setting' value 'Monoclinic' was changed to
'monoclinic' in accordance with the
/home/saulius/struct/COD-crude-data/automatic-downloads/DataCite-retrospective/RSC/depositions/lib/dictionaries/cif_core.dic
dictionary named 'cif_core.dic' version 2.4.2 last updated on
2011-04-26.

Automatic conversion script
Id: cif_fix_values 6909 2019-04-08 15:41:33Z antanas 
;
_cod_original_sg_symbol_H-M P121/C1
_cod_database_code 7235919

loop_
_symmetry_equiv_pos_as_xyz
'x, y, z'
'-x, y+1/2, -z+1/2'
'-x, -y, -z'
'x, -y-1/2, z-1/2'

loop_
_atom_site_label
_atom_site_type_symbol
_atom_site_fract_x
_atom_site_fract_y
_atom_site_fract_z
_atom_site_U_iso_or_equiv
_atom_site_adp_type
_atom_site_occupancy
_atom_site_symmetry_multiplicity
_atom_site_calc_flag
_atom_site_refinement_flags
O10 O 0.27080(16) 0.07505(11) 0.10753(17) 0.0422(5) Uani 1 1 d .
O24 O 0.06495(17) 0.36414(12) -0.00479(18) 0.0519(6) Uani 1 1 d .
O6 O 0.02863(16) 0.37694(12) 0.26519(18) 0.0456(5) Uani 1 1 d .
N1 N -0.13586(19) 0.28876(14) 0.2632(2) 0.0416(6) Uani 1 1 d .
O8 O 0.56153(17) 0.11302(14) 0.46852(19) 0.0595(6) Uani 1 1 d .
N9 N 0.41765(18) 0.09515(14) 0.2863(2) 0.0385(6) Uani 1 1 d .
N7 N 0.42466(19) 0.22600(15) 0.4080(2) 0.0422(6) Uani 1 1 d .
C19 C 0.1464(2) 0.23762(16) 0.1362(2) 0.0320(6) Uani 1 1 d .
H19 H 0.1367 0.1947 0.0661 0.038 Uiso 1 1 calc R
N3 N -0.14274(18) 0.13792(13) 0.1988(2) 0.0385(6) Uani 1 1 d .
O2 O -0.30081(17) 0.20132(13) 0.2655(2) 0.0593(6) Uani 1 1 d .
C4 C -0.0311(2) 0.14722(16) 0.1685(2) 0.0337(6) Uani 1 1 d .
C11 C 0.2609(2) 0.20673(16) 0.2272(2) 0.0328(6) Uani 1 1 d .
C10 C 0.3134(2) 0.12422(17) 0.2016(2) 0.0345(6) Uani 1 1 d .
C12 C 0.3164(2) 0.25529(17) 0.3342(2) 0.0351(6) Uani 1 1 d .
C5 C 0.0285(2) 0.22920(15) 0.1815(2) 0.0311(6) Uani 1 1 d .
C20 C 0.1620(2) 0.32737(16) 0.0767(2) 0.0344(6) Uani 1 1 d .
C8 C 0.4743(2) 0.14217(19) 0.3922(3) 0.0428(7) Uani 1 1 d .
N15 N 0.01342(19) 0.07200(13) 0.1253(2) 0.0427(6) Uani 1 1 d .
H15A H 0.0822 0.0736 0.1042 0.051 Uiso 1 1 calc R
H15B H -0.0271 0.0225 0.1189 0.051 Uiso 1 1 calc R
N18 N 0.27093(19) 0.33180(15) 0.3688(2) 0.0457(6) Uani 1 1 d .
H18A H 0.3091 0.3603 0.4346 0.055 Uiso 1 1 calc R
H18B H 0.2034 0.3526 0.3253 0.055 Uiso 1 1 calc R
C6 C -0.0215(2) 0.30184(17) 0.2365(2) 0.0361(6) Uani 1 1 d .
C2 C -0.1999(2) 0.20922(19) 0.2442(3) 0.0410(7) Uani 1 1 d .
C21 C 0.2599(2) 0.37706(16) 0.0803(2) 0.0360(6) Uani 1 1 d .
H21 H 0.3376 0.3648 0.1272 0.043 Uiso 1 1 calc R
C22 C 0.2254(3) 0.4519(2) 0.0003(3) 0.0528(8) Uani 1 1 d .
H22 H 0.2755 0.4984 -0.0147 0.063 Uiso 1 1 calc R
C14 C -0.2093(3) 0.05255(18) 0.1793(3) 0.0586(9) Uani 1 1 d .
H14A H -0.2840 0.0586 0.2066 0.088 Uiso 1 1 calc R
H14B H -0.1610 0.0058 0.2271 0.088 Uiso 1 1 calc R
H14C H -0.2267 0.0372 0.0913 0.088 Uiso 1 1 calc R
C16 C 0.4928(3) 0.2802(2) 0.5129(3) 0.0618(9) Uani 1 1 d .
H16A H 0.4915 0.3424 0.4878 0.093 Uiso 1 1 calc R
H16B H 0.5752 0.2594 0.5353 0.093 Uiso 1 1 calc R
H16C H 0.4565 0.2744 0.5842 0.093 Uiso 1 1 calc R
C17 C 0.4721(3) 0.00857(18) 0.2659(3) 0.0549(8) Uani 1 1 d .
H17A H 0.5585 0.0154 0.2796 0.082 Uiso 1 1 calc R
H17B H 0.4401 -0.0112 0.1809 0.082 Uiso 1 1 calc R
H17C H 0.4536 -0.0353 0.3238 0.082 Uiso 1 1 calc R
C13 C -0.1927(3) 0.3648(2) 0.3138(3) 0.0656(10) Uani 1 1 d .
H13A H -0.2731 0.3482 0.3202 0.098 Uiso 1 1 calc R
H13B H -0.1969 0.4157 0.2584 0.098 Uiso 1 1 calc R
H13C H -0.1454 0.3803 0.3958 0.098 Uiso 1 1 calc R
C23 C 0.1077(3) 0.44310(18) -0.0493(3) 0.0516(8) Uani 1 1 d .
H23 H 0.0608 0.4834 -0.1053 0.062 Uiso 1 1 calc R

loop_
_atom_site_aniso_label
_atom_site_aniso_U_11
_atom_site_aniso_U_22
_atom_site_aniso_U_33
_atom_site_aniso_U_23
_atom_site_aniso_U_13
_atom_site_aniso_U_12
O10 0.0479(11) 0.0360(11) 0.0421(12) -0.0021(9) 0.0086(9) 0.0034(8)
O24 0.0503(12) 0.0553(13) 0.0460(12) 0.0103(10) 0.0022(10) -0.0012(10)
O6 0.0404(11) 0.0362(11) 0.0595(13) -0.0122(9) 0.0100(10) -0.0019(8)
N1 0.0333(12) 0.0406(13) 0.0519(15) -0.0058(11) 0.0114(11) 0.0034(10)
O8 0.0407(12) 0.0776(15) 0.0545(14) 0.0157(11) -0.0013(10) 0.0155(10)
N9 0.0327(12) 0.0429(13) 0.0399(13) 0.0060(10) 0.0082(10) 0.0094(10)
N7 0.0341(13) 0.0547(15) 0.0352(13) -0.0025(11) 0.0025(10) 0.0059(10)
C19 0.0321(14) 0.0327(14) 0.0301(13) 0.0013(11) 0.0047(11) -0.0006(11)
N3 0.0332(12) 0.0346(12) 0.0472(14) 0.0026(10) 0.0081(11) -0.0031(10)
O2 0.0360(11) 0.0681(14) 0.0772(16) 0.0017(11) 0.0197(11) -0.0024(10)
C4 0.0325(14) 0.0357(15) 0.0315(14) 0.0034(11) 0.0044(11) 0.0012(12)
C11 0.0330(14) 0.0339(15) 0.0312(14) 0.0018(11) 0.0067(11) 0.0007(11)
C10 0.0329(14) 0.0359(15) 0.0369(15) 0.0081(13) 0.0125(12) 0.0016(11)
C12 0.0311(14) 0.0423(16) 0.0324(14) 0.0063(12) 0.0080(12) 0.0012(12)
C5 0.0283(13) 0.0308(14) 0.0324(14) -0.0022(11) 0.0027(11) -0.0018(11)
C20 0.0381(15) 0.0334(14) 0.0293(14) 0.0022(11) 0.0020(12) 0.0039(12)
C8 0.0335(15) 0.0571(19) 0.0394(16) 0.0124(14) 0.0114(13) 0.0073(13)
N15 0.0400(13) 0.0348(13) 0.0541(15) -0.0050(11) 0.0122(11) -0.0056(10)
N18 0.0448(14) 0.0488(14) 0.0380(13) -0.0098(11) -0.0022(11) 0.0081(11)
C6 0.0294(14) 0.0390(16) 0.0386(15) -0.0014(12) 0.0049(12) 0.0019(12)
C2 0.0321(14) 0.0492(17) 0.0408(16) 0.0050(13) 0.0062(13) 0.0006(13)
C21 0.0288(14) 0.0387(15) 0.0399(15) 0.0075(12) 0.0063(12) -0.0001(11)
C22 0.062(2) 0.0499(18) 0.0492(19) 0.0014(15) 0.0193(16) -0.0191(15)
C14 0.0462(17) 0.0432(18) 0.090(3) 0.0015(17) 0.0218(17) -0.0093(14)
C16 0.0417(18) 0.086(2) 0.0496(19) -0.0122(17) -0.0079(15) 0.0042(16)
C17 0.0477(18) 0.0490(18) 0.067(2) 0.0038(16) 0.0103(16) 0.0169(14)
C13 0.0486(19) 0.060(2) 0.095(3) -0.0207(19) 0.0293(19) 0.0075(15)
C23 0.074(2) 0.0363(16) 0.0456(18) 0.0152(14) 0.0158(17) 0.0026(15)

loop_
_atom_type_symbol
_atom_type_description
_atom_type_scat_dispersion_real
_atom_type_scat_dispersion_imag
_atom_type_scat_source
C C 0.0033 0.0016 'International Tables Vol C Tables 4.2.6.8 and 6.1.1.4'
H H 0.0000 0.0000 'International Tables Vol C Tables 4.2.6.8 and 6.1.1.4'
N N 0.0061 0.0033 'International Tables Vol C Tables 4.2.6.8 and 6.1.1.4'
O O 0.0106 0.0060 'International Tables Vol C Tables 4.2.6.8 and 6.1.1.4'

loop_
_geom_angle_atom_site_label_1
_geom_angle_atom_site_label_2
_geom_angle_atom_site_label_3
_geom_angle
C20 O24 C23 105.7(2)
C2 N1 C6 124.6(2)
C2 N1 C13 117.1(2)
C6 N1 C13 118.3(2)
C8 N9 C10 124.3(2)
C8 N9 C17 116.0(2)
C10 N9 C17 119.6(2)
C12 N7 C8 122.8(2)
C12 N7 C16 121.7(2)
C8 N7 C16 115.5(2)
C20 C19 C11 112.5(2)
C20 C19 C5 113.9(2)
C11 C19 C5 116.5(2)
C20 C19 H19 104.1
C11 C19 H19 104.1
C5 C19 H19 104.1
C4 N3 C2 122.2(2)
C4 N3 C14 121.3(2)
C2 N3 C14 116.4(2)
N15 C4 C5 123.4(2)
N15 C4 N3 115.6(2)
C5 C4 N3 120.9(2)
C12 C11 C10 118.8(2)
C12 C11 C19 123.3(2)
C10 C11 C19 117.9(2)
O10 C10 N9 118.1(2)
O10 C10 C11 124.0(2)
N9 C10 C11 117.9(2)
N18 C12 N7 116.9(2)
N18 C12 C11 123.1(2)
N7 C12 C11 120.0(2)
C4 C5 C6 118.8(2)
C4 C5 C19 118.7(2)
C6 C5 C19 122.5(2)
C21 C20 O24 110.1(2)
C21 C20 C19 131.0(2)
O24 C20 C19 118.6(2)
O8 C8 N9 123.0(3)
O8 C8 N7 121.4(3)
N9 C8 N7 115.6(2)
C4 N15 H15A 120.0
C4 N15 H15B 120.0
H15A N15 H15B 120.0
C12 N18 H18A 120.0
C12 N18 H18B 120.0
H18A N18 H18B 120.0
O6 C6 N1 117.2(2)
O6 C6 C5 125.4(2)
N1 C6 C5 117.3(2)
O2 C2 N1 122.5(3)
O2 C2 N3 121.7(3)
N1 C2 N3 115.8(2)
C20 C21 C22 107.8(2)
C20 C21 H21 126.1
C22 C21 H21 126.1
C23 C22 C21 106.8(2)
C23 C22 H22 126.6
C21 C22 H22 126.6
N3 C14 H14A 109.5
N3 C14 H14B 109.5
H14A C14 H14B 109.5
N3 C14 H14C 109.5
H14A C14 H14C 109.5
H14B C14 H14C 109.5
N7 C16 H16A 109.5
N7 C16 H16B 109.5
H16A C16 H16B 109.5
N7 C16 H16C 109.5
H16A C16 H16C 109.5
H16B C16 H16C 109.5
N9 C17 H17A 109.5
N9 C17 H17B 109.5
H17A C17 H17B 109.5
N9 C17 H17C 109.5
H17A C17 H17C 109.5
H17B C17 H17C 109.5
N1 C13 H13A 109.5
N1 C13 H13B 109.5
H13A C13 H13B 109.5
N1 C13 H13C 109.5
H13A C13 H13C 109.5
H13B C13 H13C 109.5
C22 C23 O24 109.6(2)
C22 C23 H23 125.2
O24 C23 H23 125.2

loop_
_geom_bond_atom_site_label_1
_geom_bond_atom_site_label_2
_geom_bond_distance
O10 C10 1.261(3)
O24 C20 1.361(3)
O24 C23 1.394(3)
O6 C6 1.257(3)
N1 C2 1.376(3)
N1 C6 1.401(3)
N1 C13 1.465(3)
O8 C8 1.218(3)
N9 C8 1.376(3)
N9 C10 1.392(3)
N9 C17 1.463(3)
N7 C12 1.376(3)
N7 C8 1.390(3)
N7 C16 1.466(3)
C19 C20 1.507(3)
C19 C11 1.514(3)
C19 C5 1.527(3)
C19 H19 0.9800
N3 C4 1.382(3)
N3 C2 1.387(3)
N3 C14 1.464(3)
O2 C2 1.220(3)
C4 N15 1.351(3)
C4 C5 1.382(3)
C11 C12 1.393(3)
C11 C10 1.415(3)
C12 N18 1.334(3)
C5 C6 1.411(3)
C20 C21 1.324(3)
N15 H15A 0.8600
N15 H15B 0.8600
N18 H18A 0.8600
N18 H18B 0.8600
C21 C22 1.410(4)
C21 H21 0.9300
C22 C23 1.326(4)
C22 H22 0.9300
C14 H14A 0.9600
C14 H14B 0.9600
C14 H14C 0.9600
C16 H16A 0.9600
C16 H16B 0.9600
C16 H16C 0.9600
C17 H17A 0.9600
C17 H17B 0.9600
C17 H17C 0.9600
C13 H13A 0.9600
C13 H13B 0.9600
C13 H13C 0.9600
C23 H23 0.9300

loop_
_geom_torsion_atom_site_label_1
_geom_torsion_atom_site_label_2
_geom_torsion_atom_site_label_3
_geom_torsion_atom_site_label_4
_geom_torsion
C2 N3 C4 N15 -179.9(2)
C14 N3 C4 N15 -2.6(4)
C2 N3 C4 C5 -0.5(4)
C14 N3 C4 C5 176.8(2)
C20 C19 C11 C12 60.3(3)
C5 C19 C11 C12 -73.8(3)
C20 C19 C11 C10 -119.8(2)
C5 C19 C11 C10 106.1(3)
C8 N9 C10 O10 179.5(2)
C17 N9 C10 O10 -1.6(3)
C8 N9 C10 C11 -1.2(4)
C17 N9 C10 C11 177.7(2)
C12 C11 C10 O10 -179.9(2)
C19 C11 C10 O10 0.2(4)
C12 C11 C10 N9 0.8(3)
C19 C11 C10 N9 -179.1(2)
C8 N7 C12 N18 171.7(2)
C16 N7 C12 N18 -5.5(4)
C8 N7 C12 C11 -9.8(4)
C16 N7 C12 C11 173.0(2)
C10 C11 C12 N18 -177.2(2)
C19 C11 C12 N18 2.7(4)
C10 C11 C12 N7 4.4(4)
C19 C11 C12 N7 -175.7(2)
N15 C4 C5 C6 -175.2(2)
N3 C4 C5 C6 5.4(4)
N15 C4 C5 C19 4.5(4)
N3 C4 C5 C19 -174.9(2)
C20 C19 C5 C4 142.9(2)
C11 C19 C5 C4 -83.6(3)
C20 C19 C5 C6 -37.4(3)
C11 C19 C5 C6 96.1(3)
C23 O24 C20 C21 -2.2(3)
C23 O24 C20 C19 -176.8(2)
C11 C19 C20 C21 8.4(4)
C5 C19 C20 C21 143.7(3)
C11 C19 C20 O24 -178.4(2)
C5 C19 C20 O24 -43.1(3)
C10 N9 C8 O8 175.9(2)
C17 N9 C8 O8 -3.0(4)
C10 N9 C8 N7 -3.6(4)
C17 N9 C8 N7 177.5(2)
C12 N7 C8 O8 -170.3(2)
C16 N7 C8 O8 7.1(4)
C12 N7 C8 N9 9.1(4)
C16 N7 C8 N9 -173.5(2)
C2 N1 C6 O6 -176.3(2)
C13 N1 C6 O6 4.3(4)
C2 N1 C6 C5 2.8(4)
C13 N1 C6 C5 -176.6(2)
C4 C5 C6 O6 172.7(2)
C19 C5 C6 O6 -7.0(4)
C4 C5 C6 N1 -6.4(4)
C19 C5 C6 N1 174.0(2)
C6 N1 C2 O2 -178.0(2)
C13 N1 C2 O2 1.4(4)
C6 N1 C2 N3 1.9(4)
C13 N1 C2 N3 -178.7(2)
C4 N3 C2 O2 176.8(2)
C14 N3 C2 O2 -0.7(4)
C4 N3 C2 N1 -3.2(4)
C14 N3 C2 N1 179.4(2)
O24 C20 C21 C22 1.9(3)
C19 C20 C21 C22 175.6(3)
C20 C21 C22 C23 -0.8(3)
C21 C22 C23 O24 -0.6(3)
C20 O24 C23 C22 1.7(3)
